data_1548781
loop_
_publ_author_name
'Dmitri O. Charkin'
'Igor V. Plokhikh'
'Alexandr N. Zaloga'
'Maxim V. Lobanov'
'Sergey M. Kazakov'

_publ_section_title
;
 One disorder out of two orders: Synthesis and crystal structures of
 cation-ordered PbNaF2NO3, anion-ordered Pb2OFNO3, and continuous
 disordered (Pb, Na)2(O,F)2-deltaNO3 solid solution with Sillen-derived
 structures
;
_journal_name_full 'Solid State Sciences'
_journal_page_first 111
_journal_page_last 116
_journal_paper_doi 10.1016/j.solidstatesciences.2017.07.010
_journal_volume 71
_journal_year 2017
_chemical_absolute_configuration .
_chemical_formula_sum 'F2 N Na0.985 O3 Pb1.015'
_chemical_formula_weight 332.9
_space_group_IT_number 63
_symmetry_cell_setting orthorhombic
_symmetry_Int_Tables_number 63
_symmetry_space_group_name_Hall '-C 2c 2'
_symmetry_space_group_name_H-M 'C m c m'
_cell_angle_alpha 90
_cell_angle_beta 90
_cell_angle_gamma 90
_cell_formula_units_Z 4
_cell_length_a 5.57374(6)
_cell_length_b 14.11358(16)
_cell_length_c 5.63458(7)
_cell_measurement_temperature 293
_cell_volume 443.247(9)
_diffrn_ambient_temperature 293
_diffrn_radiation_probe x-ray
_diffrn_radiation_wavelength 1.5418
_exptl_absorpt_coefficient_mu 75.986
_exptl_crystal_density_diffrn 4.9892
_exptl_crystal_F_000 572
_pd_instr_location ' ?'
_pd_meas_2theta_range_inc 0.02
_pd_meas_2theta_range_max 120.000
_pd_meas_2theta_range_min 10.000
_pd_meas_number_of_points 5501
_pd_proc_2theta_range_inc 0.02
_pd_proc_2theta_range_max 120
_pd_proc_2theta_range_min 10
_pd_proc_ls_background_function '13 Legendre polynoms'
_pd_proc_ls_pref_orient_corr 'March & Dollase'
_pd_proc_ls_profile_function Pseudo-Voigt
_pd_proc_ls_prof_R_factor 0.0536
_pd_proc_ls_prof_wR_expected 0.0347
_pd_proc_ls_prof_wR_factor 0.0749
_refine_diff_density_max 0.57
_refine_diff_density_min -0.66
_refine_ls_goodness_of_fit_all 2.16
_refine_ls_number_constraints 0
_refine_ls_number_parameters 37
_refine_ls_number_restraints 1
_refine_ls_R_factor_all 0.0115
_refine_ls_R_factor_gt 0.0115
_refine_ls_shift/su_max 0.0440
_refine_ls_shift/su_mean 0.0057
_refine_ls_weighting_scheme sigma
_refine_ls_wR_factor_all 0.0159
_refine_ls_wR_factor_gt 0.0159
_cod_data_source_file PbNaOFNO3-1.cif
_cod_data_source_block 1_1
_cod_depositor_comments
;
The following automatic conversions were performed:

'_diffrn_radiation_probe' value 'X-ray' changed to 'x-ray' according
to the built-in table from CIF Core dictionary named 'cif_core.dic'
version 2.4.1 from 2010-06-29.

Automatic conversion script
Id: cif_fix_values 5376 2017-05-30 11:51:03Z andrius 
;
_cod_original_cell_volume 443.247(8)
_cod_original_sg_symbol_Hall '-C -2x;-2yc;-2zc'
_cod_original_formula_sum 'F2 N1 Na0.985 O3 Pb1.015'
_cod_database_code 1548781

loop_
_space_group_symop_id
_space_group_symop_operation_xyz
1 x,y,z
2 -x,-y,z+1/2
3 -x,y,-z+1/2
4 x,-y,-z
5 -x,-y,-z
6 x,y,-z+1/2
7 x,-y,z+1/2
8 -x,y,z
9 x+1/2,y+1/2,z
10 -x+1/2,-y+1/2,z+1/2
11 -x+1/2,y+1/2,-z+1/2
12 x+1/2,-y+1/2,-z
13 -x+1/2,-y+1/2,-z
14 x+1/2,y+1/2,-z+1/2
15 x+1/2,-y+1/2,z+1/2
16 -x+1/2,y+1/2,z

loop_
_atom_site_label
_atom_site_type_symbol
_atom_site_fract_x
_atom_site_fract_y
_atom_site_fract_z
_atom_site_adp_type
_atom_site_U_iso_or_equiv
_atom_site_site_symmetry_multiplicity
_atom_site_occupancy
_atom_site_calc_flag
_atom_site_refinement_flags
_atom_site_disorder_assembly
_atom_site_disorder_group
Pb1 Pb 0.5 0.09578(4) 0.25 Uiso 0.0140(2) 4 1 d . . .
Na1 Na 0 -0.0828(2) 0.25 Uiso 0.0137(15) 4 0.985(1) d . . .
Pb2 Pb 0 -0.0828(2) 0.25 Uiso 0.0137(15) 4 0.015(1) d . . .
F1 F 0.2604(6) 0 0 Uiso 0.013(1) 8 1 d . . .
O1 O 0.1815(9) 0.2936(3) 0.305(2) Uiso 0.064(3) 16 0.5 d . . .
N1 N 0 0.2491(5) 0.25 Uiso 0.049(4) 4 1 d . . .
O2 O 0 0.1631(4) 0.25 Uiso 0.030(3) 4 1 d . . .

loop_
_atom_type_symbol
_atom_type_scat_dispersion_real
_atom_type_scat_dispersion_imag
_atom_type_scat_source
F 0.0727 0.0534 'International Tables Vol C tables 4.2.6.8 and 6.1.1.1'
N 0.0311 0.0180 'International Tables Vol C tables 4.2.6.8 and 6.1.1.1'
Na 0.1353 0.1239 'International Tables Vol C tables 4.2.6.8 and 6.1.1.1'
O 0.0492 0.0322 'International Tables Vol C tables 4.2.6.8 and 6.1.1.1'
Pb -4.0753 8.5060 'International Tables Vol C tables 4.2.6.8 and 6.1.1.1'

loop_
_geom_bond_atom_site_label_1
_geom_bond_atom_site_label_2
_geom_bond_site_symmetry_1
_geom_bond_site_symmetry_2
_geom_bond_distance
Pb1 Pb1 . 2_654 3.9048(5)
Pb1 Pb1 . 2_655 3.9048(5)
Pb1 Na1 . . 3.757(2)
Pb1 Na1 . 1_655 3.757(2)
Pb1 Na1 . 9_555 4.537(4)
Pb1 Na1 . 2_554 3.96705(17)
Pb1 Na1 . 2_555 3.96705(17)
Pb1 Na1 . 2_654 3.96705(17)
Pb1 Na1 . 2_655 3.96705(17)
Pb1 Pb2 . . 3.757(2)
Pb1 Pb2 . 1_655 3.757(2)
Pb1 Pb2 . 9_555 4.537(4)
Pb1 Pb2 . 2_554 3.96705(17)
Pb1 Pb2 . 2_555 3.96705(17)
Pb1 Pb2 . 2_654 3.96705(17)
Pb1 Pb2 . 2_655 3.96705(17)
Pb1 F1 . . 2.3655(18)
Pb1 F1 . 2_655 2.3655(18)
Pb1 F1 . 5_655 2.3655(18)
Pb1 F1 . 6_555 2.3655(18)
Pb1 O2 . . 2.944(2)
Pb1 O2 . 1_655 2.944(2)
Na1 Na1 . 2_554 3.660(3)
Na1 Na1 . 2_555 3.660(3)
Na1 Pb2 . . 0
Na1 Pb2 . 2_554 3.660(3)
Na1 Pb2 . 2_555 3.660(3)
Na1 F1 . . 2.336(3)
Na1 F1 . 2_555 2.336(3)
Na1 F1 . 5_555 2.336(3)
Na1 F1 . 6_555 2.336(3)
Na1 O1 . 9_445 2.508(6)
Na1 O1 . 11_545 2.508(6)
Na1 O1 . 14_445 2.508(6)
Na1 O1 . 16_545 2.508(6)
Pb2 Pb2 . 2_554 3.660(3)
Pb2 Pb2 . 2_555 3.660(3)
Pb2 F1 . . 2.336(3)
Pb2 F1 . 2_555 2.336(3)
Pb2 F1 . 5_555 2.336(3)
Pb2 F1 . 6_555 2.336(3)
Pb2 O1 . 9_445 2.508(6)
Pb2 O1 . 11_545 2.508(6)
Pb2 O1 . 14_445 2.508(6)
Pb2 O1 . 16_545 2.508(6)
O1 O1 . 6_555 0.616(18)
O1 N1 . . 1.230(7)
N1 O2 . . 1.213(10)
